data_4085709
loop_
_publ_author_name
'Beck, Robert'
'Fl\"orke, Ulrich'
'Klein, Hans-Friedrich'

_publ_section_title
;
 Cobalt-Promoted Tandem C(sp2)--H Activation and C--C Coupling of
 Vinyldiphenylphosphine: \s- vs \p-Coordination Modes within
 Cyclometalation
;
_journal_issue 8
_journal_name_full Organometallics
_journal_page_first 1454
_journal_paper_doi 10.1021/om500816t
_journal_volume 34
_journal_year 2015
_chemical_formula_moiety 'C23 H36 Co P3'
_chemical_formula_sum 'C23 H36 Co P3'
_chemical_formula_weight 464.36
_chemical_name_systematic
; 
 ? 
;
_space_group_IT_number 2
_symmetry_cell_setting triclinic
_symmetry_space_group_name_Hall '-P 1'
_symmetry_space_group_name_H-M 'P -1'
_atom_sites_solution_hydrogens difmap
_atom_sites_solution_primary direct
_atom_sites_solution_secondary difmap
_audit_creation_method SHELXL-97
_cell_angle_alpha 86.998(1)
_cell_angle_beta 80.104(1)
_cell_angle_gamma 64.476(1)
_cell_formula_units_Z 2
_cell_length_a 9.7918(6)
_cell_length_b 9.9316(6)
_cell_length_c 14.0680(8)
_cell_measurement_reflns_used 4351
_cell_measurement_temperature 293(2)
_cell_measurement_theta_max 27.93
_cell_measurement_theta_min 2.27
_cell_volume 1215.84(13)
_computing_cell_refinement 'Bruker XSCANS'
_computing_data_collection 'Bruker XSCANS'
_computing_data_reduction 'Bruker SHELXTL'
_computing_molecular_graphics 'Bruker SHELXTL'
_computing_publication_material 'Bruker SHELXTL'
_computing_structure_refinement 'Bruker SHELXTL'
_computing_structure_solution 'Bruker SHELXTL'
_diffrn_ambient_temperature 293(2)
_diffrn_measured_fraction_theta_full 0.952
_diffrn_measured_fraction_theta_max 0.952
_diffrn_measurement_device 'Bruker P4'
_diffrn_measurement_method '\w scans'
_diffrn_radiation_monochromator graphite
_diffrn_radiation_source 'sealed tube'
_diffrn_radiation_type MoK\a
_diffrn_radiation_wavelength 0.71073
_diffrn_reflns_av_R_equivalents 0.0167
_diffrn_reflns_av_sigmaI/netI 0.0160
_diffrn_reflns_limit_h_max 12
_diffrn_reflns_limit_h_min -12
_diffrn_reflns_limit_k_max 13
_diffrn_reflns_limit_k_min -13
_diffrn_reflns_limit_l_max 18
_diffrn_reflns_limit_l_min -18
_diffrn_reflns_number 21388
_diffrn_reflns_theta_full 28.29
_diffrn_reflns_theta_max 28.29
_diffrn_reflns_theta_min 2.27
_diffrn_standards_decay_% 1
_diffrn_standards_interval_count 397
_diffrn_standards_number 3
_exptl_absorpt_coefficient_mu 0.909
_exptl_absorpt_correction_T_max 0.935
_exptl_absorpt_correction_T_min 0.743
_exptl_absorpt_correction_type psi-scan
_exptl_crystal_colour red
_exptl_crystal_density_diffrn 1.268
_exptl_crystal_density_method 'not measured'
_exptl_crystal_description prism
_exptl_crystal_F_000 492
_exptl_crystal_size_max 0.50
_exptl_crystal_size_mid 0.30
_exptl_crystal_size_min 0.25
_refine_diff_density_max 0.291
_refine_diff_density_min -0.206
_refine_diff_density_rms 0.045
_refine_ls_extinction_method none
_refine_ls_goodness_of_fit_ref 1.049
_refine_ls_hydrogen_treatment constr
_refine_ls_matrix_type full
_refine_ls_number_parameters 250
_refine_ls_number_reflns 5739
_refine_ls_number_restraints 0
_refine_ls_restrained_S_all 1.049
_refine_ls_R_factor_all 0.0314
_refine_ls_R_factor_gt 0.0280
_refine_ls_shift/su_max 0.001
_refine_ls_shift/su_mean 0.000
_refine_ls_structure_factor_coef Fsqd
_refine_ls_weighting_details 'calc w=1/[\s^2^(Fo^2^)+(0.0496P)^2^+0.1588P] where P=(Fo^2^+2Fc^2^)/3'
_refine_ls_weighting_scheme calc
_refine_ls_wR_factor_gt 0.0780
_refine_ls_wR_factor_ref 0.0804
_reflns_number_gt 5183
_reflns_number_total 5739
_reflns_threshold_expression >2sigma(I)
_cod_data_source_file om500816t_si_002.cif
_cod_data_source_block K905
_cod_depositor_comments
;
The following automatic conversions were performed:

'_symmetry_cell_setting' value 'Triclinic' changed to 'triclinic'
according to
/usr/data/users/saulius/crontab/automatic-downloads/rss-feeds/ACS/lib/dictionaries/cif_core.dic
dictionary named 'cif_core.dic' version 2.4.2 from 2011-04-26.

Automatic conversion script
Id: cif_fix_values 3271 2015-04-21 07:52:19Z andrius 

 Adding full bibliography for 4085707--4085709.cif.
;
_cod_original_sg_symbol_H-M 'P-1   '
_cod_database_code 4085709

loop_
_symmetry_equiv_pos_as_xyz
'x, y, z'
'-x, -y, -z'

loop_
_atom_site_label
_atom_site_type_symbol
_atom_site_fract_x
_atom_site_fract_y
_atom_site_fract_z
_atom_site_U_iso_or_equiv
_atom_site_adp_type
_atom_site_occupancy
_atom_site_symmetry_multiplicity
_atom_site_calc_flag
_atom_site_refinement_flags
Co1 Co 0.75589(2) 0.146956(19) 0.343833(12) 0.03643(7) Uani 1 1 d .
P1 P 0.91474(4) 0.21032(4) 0.25027(2) 0.03780(9) Uani 1 1 d .
P2 P 0.52644(4) 0.26668(5) 0.30692(3) 0.04676(10) Uani 1 1 d .
P3 P 0.82380(5) -0.07859(4) 0.29550(3) 0.04472(10) Uani 1 1 d .
C1 C 0.9623(2) 0.32026(19) 0.32979(12) 0.0550(4) Uani 1 1 d .
H1A H 1.0437 0.2546 0.3639 0.066 Uiso 1 1 calc R
H1B H 0.9963 0.3881 0.2921 0.066 Uiso 1 1 calc R
C2 C 0.8176(2) 0.4072(2) 0.40084(13) 0.0644(5) Uani 1 1 d .
H2A H 0.8442 0.4401 0.4558 0.077 Uiso 1 1 calc R
H2B H 0.7507 0.4949 0.3701 0.077 Uiso 1 1 calc R
C3 C 0.7343(2) 0.31183(19) 0.43505(11) 0.0555(4) Uani 1 1 d .
H3A H 0.6300 0.3676 0.4701 0.067 Uiso 1 1 calc R
C4 C 0.8114(2) 0.1650(2) 0.46819(10) 0.0548(4) Uani 1 1 d .
H4A H 0.9178 0.1234 0.4794 0.066 Uiso 1 1 calc R
C5 C 0.7213(2) 0.0849(2) 0.48422(11) 0.0627(4) Uani 1 1 d .
H5A H 0.6188 0.1354 0.5209 0.075 Uiso 1 1 calc R
H5B H 0.7730 -0.0204 0.4976 0.075 Uiso 1 1 calc R
C11 C 1.11027(16) 0.07887(16) 0.19686(11) 0.0441(3) Uani 1 1 d .
C12 C 1.1763(2) 0.0769(2) 0.10168(13) 0.0593(4) Uani 1 1 d .
H12A H 1.1216 0.1464 0.0594 0.071 Uiso 1 1 calc R
C13 C 1.3243(2) -0.0288(3) 0.06916(17) 0.0826(7) Uani 1 1 d .
H13A H 1.3682 -0.0302 0.0049 0.099 Uiso 1 1 calc R
C14 C 1.4065(2) -0.1312(3) 0.1307(2) 0.0877(8) Uani 1 1 d .
H14A H 1.5058 -0.2014 0.1081 0.105 Uiso 1 1 calc R
C15 C 1.3433(2) -0.1307(2) 0.2251(2) 0.0741(6) Uani 1 1 d .
H15A H 1.3992 -0.2002 0.2669 0.089 Uiso 1 1 calc R
C16 C 1.19606(19) -0.02652(19) 0.25804(14) 0.0578(4) Uani 1 1 d .
H16A H 1.1532 -0.0266 0.3224 0.069 Uiso 1 1 calc R
C21 C 0.85472(16) 0.32953(16) 0.14677(11) 0.0442(3) Uani 1 1 d .
C22 C 0.7978(2) 0.2804(2) 0.07965(13) 0.0642(5) Uani 1 1 d .
H22A H 0.7936 0.1886 0.0873 0.077 Uiso 1 1 calc R
C23 C 0.7468(3) 0.3656(3) 0.00107(15) 0.0799(6) Uani 1 1 d .
H23A H 0.7092 0.3310 -0.0438 0.096 Uiso 1 1 calc R
C24 C 0.7520(3) 0.5020(3) -0.01027(16) 0.0820(7) Uani 1 1 d .
H24A H 0.7176 0.5600 -0.0628 0.098 Uiso 1 1 calc R
C25 C 0.8071(3) 0.5510(2) 0.05472(18) 0.0804(6) Uani 1 1 d .
H25A H 0.8105 0.6432 0.0467 0.096 Uiso 1 1 calc R
C26 C 0.8588(2) 0.46668(19) 0.13307(14) 0.0618(4) Uani 1 1 d .
H26A H 0.8968 0.5025 0.1771 0.074 Uiso 1 1 calc R
C31 C 0.4625(2) 0.4662(2) 0.28546(18) 0.0773(6) Uani 1 1 d .
H31A H 0.3584 0.5086 0.2741 0.116 Uiso 1 1 calc R
H31B H 0.5271 0.4802 0.2301 0.116 Uiso 1 1 calc R
H31C H 0.4684 0.5145 0.3410 0.116 Uiso 1 1 calc R
C32 C 0.4640(2) 0.2162(2) 0.20397(15) 0.0714(5) Uani 1 1 d .
H32A H 0.3572 0.2796 0.2044 0.107 Uiso 1 1 calc R
H32B H 0.4793 0.1141 0.2087 0.107 Uiso 1 1 calc R
H32C H 0.5229 0.2285 0.1450 0.107 Uiso 1 1 calc R
C33 C 0.3683(2) 0.2742(3) 0.40081(16) 0.0806(6) Uani 1 1 d .
H33A H 0.3744 0.3150 0.4595 0.121 Uiso 1 1 calc R
H33B H 0.3755 0.1753 0.4117 0.121 Uiso 1 1 calc R
H33C H 0.2723 0.3363 0.3804 0.121 Uiso 1 1 calc R
C41 C 0.9786(3) -0.2322(2) 0.3438(2) 0.0872(7) Uani 1 1 d .
H41A H 0.9888 -0.3255 0.3200 0.131 Uiso 1 1 calc R
H41B H 0.9553 -0.2286 0.4130 0.131 Uiso 1 1 calc R
H41C H 1.0730 -0.2232 0.3237 0.131 Uiso 1 1 calc R
C42 C 0.8850(3) -0.1266(2) 0.16688(15) 0.0806(6) Uani 1 1 d .
H42A H 0.9684 -0.1012 0.1424 0.121 Uiso 1 1 calc R
H42B H 0.8008 -0.0721 0.1331 0.121 Uiso 1 1 calc R
H42C H 0.9180 -0.2317 0.1574 0.121 Uiso 1 1 calc R
C43 C 0.6769(2) -0.1484(2) 0.32354(16) 0.0689(5) Uani 1 1 d .
H43A H 0.7194 -0.2507 0.3020 0.103 Uiso 1 1 calc R
H43B H 0.5919 -0.0896 0.2914 0.103 Uiso 1 1 calc R
H43C H 0.6423 -0.1416 0.3920 0.103 Uiso 1 1 calc R

loop_
_atom_site_aniso_label
_atom_site_aniso_U_11
_atom_site_aniso_U_22
_atom_site_aniso_U_33
_atom_site_aniso_U_23
_atom_site_aniso_U_13
_atom_site_aniso_U_12
Co1 0.04183(11) 0.03712(11) 0.03007(10) 0.00243(7) -0.00562(7) -0.01697(8)
P1 0.04379(18) 0.03678(17) 0.03581(17) 0.00153(13) -0.00697(13) -0.01999(14)
P2 0.0420(2) 0.0469(2) 0.0447(2) 0.00321(16) -0.00663(15) -0.01327(16)
P3 0.0501(2) 0.03719(18) 0.0513(2) 0.00488(15) -0.01204(16) -0.02199(16)
C1 0.0709(10) 0.0540(9) 0.0548(9) -0.0007(7) -0.0162(8) -0.0380(8)
C2 0.0886(13) 0.0486(9) 0.0592(10) -0.0131(8) -0.0152(9) -0.0296(9)
C3 0.0662(10) 0.0564(9) 0.0393(8) -0.0124(7) -0.0033(7) -0.0224(8)
C4 0.0691(10) 0.0653(10) 0.0330(7) 0.0023(6) -0.0143(7) -0.0297(8)
C5 0.0772(12) 0.0801(12) 0.0365(8) 0.0131(8) -0.0101(7) -0.0402(10)
C11 0.0422(7) 0.0451(7) 0.0495(8) -0.0010(6) -0.0073(6) -0.0228(6)
C12 0.0531(9) 0.0715(11) 0.0522(9) -0.0075(8) -0.0019(7) -0.0271(8)
C13 0.0566(11) 0.1073(18) 0.0743(13) -0.0348(13) 0.0096(10) -0.0297(12)
C14 0.0440(10) 0.0775(14) 0.129(2) -0.0385(14) -0.0094(12) -0.0119(9)
C15 0.0507(10) 0.0547(10) 0.1166(18) 0.0003(11) -0.0297(11) -0.0164(8)
C16 0.0508(9) 0.0561(9) 0.0704(11) 0.0082(8) -0.0177(8) -0.0247(7)
C21 0.0431(7) 0.0433(7) 0.0430(7) 0.0070(6) -0.0033(6) -0.0177(6)
C22 0.0844(12) 0.0672(11) 0.0541(10) 0.0190(8) -0.0249(9) -0.0416(10)
C23 0.0905(15) 0.0980(16) 0.0597(11) 0.0238(11) -0.0334(11) -0.0431(13)
C24 0.0781(13) 0.0821(14) 0.0712(13) 0.0397(11) -0.0220(11) -0.0213(11)
C25 0.0908(15) 0.0546(11) 0.0925(16) 0.0305(10) -0.0213(12) -0.0290(10)
C26 0.0702(11) 0.0479(9) 0.0692(11) 0.0129(8) -0.0136(9) -0.0275(8)
C31 0.0651(11) 0.0473(10) 0.1012(16) 0.0086(10) -0.0198(11) -0.0055(8)
C32 0.0711(12) 0.0763(13) 0.0678(12) 0.0083(10) -0.0353(10) -0.0247(10)
C33 0.0504(10) 0.1049(17) 0.0726(13) 0.0037(12) 0.0051(9) -0.0260(11)
C41 0.0793(14) 0.0447(9) 0.144(2) 0.0148(12) -0.0540(15) -0.0206(9)
C42 0.1173(18) 0.0618(11) 0.0655(12) -0.0215(9) 0.0106(12) -0.0479(12)
C43 0.0748(12) 0.0637(11) 0.0882(14) 0.0182(10) -0.0232(10) -0.0466(10)

loop_
_atom_type_symbol
_atom_type_description
_atom_type_scat_dispersion_real
_atom_type_scat_dispersion_imag
_atom_type_scat_source
C C 0.0033 0.0016 'International Tables Vol C Tables 4.2.6.8 and 6.1.1.4'
H H 0.0000 0.0000 'International Tables Vol C Tables 4.2.6.8 and 6.1.1.4'
P P 0.1023 0.0942 'International Tables Vol C Tables 4.2.6.8 and 6.1.1.4'
Co Co 0.3494 0.9721 'International Tables Vol C Tables 4.2.6.8 and 6.1.1.4'

loop_
_geom_angle_atom_site_label_1
_geom_angle_atom_site_label_2
_geom_angle_atom_site_label_3
_geom_angle
C4 Co1 C3 41.40(7)
C4 Co1 C5 41.00(7)
C3 Co1 C5 70.65(8)
C4 Co1 P1 99.42(5)
C3 Co1 P1 85.14(5)
C5 Co1 P1 138.67(6)
C4 Co1 P3 114.94(5)
C3 Co1 P3 156.35(5)
C5 Co1 P3 89.75(6)
P1 Co1 P3 102.514(16)
C4 Co1 P2 124.67(6)
C3 Co1 P2 94.85(5)
C5 Co1 P2 105.08(6)
P1 Co1 P2 110.041(17)
P3 Co1 P2 103.191(17)
C21 P1 C11 100.55(7)
C21 P1 C1 105.24(8)
C11 P1 C1 99.28(7)
C21 P1 Co1 120.40(5)
C11 P1 Co1 124.22(5)
C1 P1 Co1 103.91(6)
C31 P2 C33 99.44(11)
C31 P2 C32 98.83(11)
C33 P2 C32 98.27(11)
C31 P2 Co1 116.49(8)
C33 P2 Co1 115.54(8)
C32 P2 Co1 123.98(7)
C42 P3 C41 99.87(12)
C42 P3 C43 100.10(11)
C41 P3 C43 98.32(10)
C42 P3 Co1 119.46(7)
C41 P3 Co1 119.50(7)
C43 P3 Co1 115.73(7)
C2 C1 P1 107.10(12)
C3 C2 C1 110.70(13)
C4 C3 C2 121.87(17)
C4 C3 Co1 65.82(9)
C2 C3 Co1 118.36(11)
C5 C4 C3 114.14(17)
C5 C4 Co1 73.18(10)
C3 C4 Co1 72.78(9)
C4 C5 Co1 65.82(9)
C12 C11 C16 118.35(16)
C12 C11 P1 125.01(13)
C16 C11 P1 116.64(12)
C11 C12 C13 119.94(19)
C14 C13 C12 120.6(2)
C15 C14 C13 120.24(19)
C14 C15 C16 119.6(2)
C15 C16 C11 121.26(19)
C22 C21 C26 117.86(16)
C22 C21 P1 117.63(12)
C26 C21 P1 124.48(13)
C21 C22 C23 120.98(18)
C24 C23 C22 119.7(2)
C25 C24 C23 119.84(18)
C24 C25 C26 121.0(2)
C25 C26 C21 120.68(19)

loop_
_geom_bond_atom_site_label_1
_geom_bond_atom_site_label_2
_geom_bond_distance
Co1 C4 1.9574(15)
Co1 C3 2.0496(15)
Co1 C5 2.0538(16)
Co1 P1 2.1450(4)
Co1 P3 2.1547(4)
Co1 P2 2.1830(4)
P1 C21 1.8387(15)
P1 C11 1.8409(15)
P1 C1 1.8453(15)
P2 C31 1.8281(19)
P2 C33 1.8316(19)
P2 C32 1.8348(19)
P3 C42 1.825(2)
P3 C41 1.827(2)
P3 C43 1.8283(18)
C1 C2 1.517(3)
C2 C3 1.509(3)
C3 C4 1.419(2)
C4 C5 1.408(3)
C11 C12 1.380(2)
C11 C16 1.392(2)
C12 C13 1.387(3)
C13 C14 1.369(4)
C14 C15 1.364(4)
C15 C16 1.378(3)
C21 C22 1.380(2)
C21 C26 1.382(2)
C22 C23 1.384(3)
C23 C24 1.377(3)
C24 C25 1.344(3)
C25 C26 1.379(3)

loop_
_geom_torsion_atom_site_label_1
_geom_torsion_atom_site_label_2
_geom_torsion_atom_site_label_3
_geom_torsion_atom_site_label_4
_geom_torsion
C4 Co1 P1 C21 -139.88(8)
C3 Co1 P1 C21 -100.88(8)
C5 Co1 P1 C21 -154.00(11)
P3 Co1 P1 C21 101.78(6)
P2 Co1 P1 C21 -7.47(6)
C4 Co1 P1 C11 89.14(8)
C3 Co1 P1 C11 128.14(8)
C5 Co1 P1 C11 75.02(11)
P3 Co1 P1 C11 -29.20(6)
P2 Co1 P1 C11 -138.46(6)
C4 Co1 P1 C1 -22.53(8)
C3 Co1 P1 C1 16.46(8)
C5 Co1 P1 C1 -36.65(11)
P3 Co1 P1 C1 -140.87(6)
P2 Co1 P1 C1 109.87(6)
C4 Co1 P2 C31 72.92(11)
C3 Co1 P2 C31 41.86(10)
C5 Co1 P2 C31 113.10(11)
P1 Co1 P2 C31 -44.73(9)
P3 Co1 P2 C31 -153.54(9)
C4 Co1 P2 C33 -43.26(12)
C3 Co1 P2 C33 -74.32(11)
C5 Co1 P2 C33 -3.08(12)
P1 Co1 P2 C33 -160.91(10)
P3 Co1 P2 C33 90.28(10)
C4 Co1 P2 C32 -164.21(11)
C3 Co1 P2 C32 164.73(10)
C5 Co1 P2 C32 -124.03(11)
P1 Co1 P2 C32 78.14(9)
P3 Co1 P2 C32 -30.67(9)
C4 Co1 P3 C42 -144.59(12)
C3 Co1 P3 C42 -144.73(16)
C5 Co1 P3 C42 -178.04(11)
P1 Co1 P3 C42 -37.85(10)
P2 Co1 P3 C42 76.52(10)
C4 Co1 P3 C41 -21.51(12)
C3 Co1 P3 C41 -21.66(17)
C5 Co1 P3 C41 -54.96(12)
P1 Co1 P3 C41 85.23(11)
P2 Co1 P3 C41 -160.40(11)
C4 Co1 P3 C43 95.69(10)
C3 Co1 P3 C43 95.55(15)
C5 Co1 P3 C43 62.24(10)
P1 Co1 P3 C43 -157.56(8)
P2 Co1 P3 C43 -43.20(8)
C21 P1 C1 C2 91.71(13)
C11 P1 C1 C2 -164.59(12)
Co1 P1 C1 C2 -35.72(13)
P1 C1 C2 C3 40.80(18)
C1 C2 C3 C4 48.6(2)
C1 C2 C3 Co1 -29.2(2)
C5 Co1 C3 C4 35.79(11)
P1 Co1 C3 C4 -110.17(10)
P3 Co1 C3 C4 0.19(19)
P2 Co1 C3 C4 140.08(10)
C4 Co1 C3 C2 114.54(19)
C5 Co1 C3 C2 150.32(17)
P1 Co1 C3 C2 4.37(14)
P3 Co1 C3 C2 114.73(15)
P2 Co1 C3 C2 -105.38(14)
C2 C3 C4 C5 -171.41(15)
Co1 C3 C4 C5 -61.90(12)
C2 C3 C4 Co1 -109.51(14)
C3 Co1 C4 C5 122.76(16)
P1 Co1 C4 C5 -165.78(11)
P3 Co1 C4 C5 -57.16(12)
P2 Co1 C4 C5 71.73(12)
C5 Co1 C4 C3 -122.76(16)
P1 Co1 C4 C3 71.46(10)
P3 Co1 C4 C3 -179.91(9)
P2 Co1 C4 C3 -51.03(12)
C3 C4 C5 Co1 61.68(12)
C3 Co1 C5 C4 -36.12(11)
P1 Co1 C5 C4 21.52(16)
P3 Co1 C5 C4 130.38(11)
P2 Co1 C5 C4 -126.02(10)
C21 P1 C11 C12 -3.62(15)
C1 P1 C11 C12 -111.16(15)
Co1 P1 C11 C12 134.90(12)
C21 P1 C11 C16 176.86(12)
C1 P1 C11 C16 69.32(13)
Co1 P1 C11 C16 -44.61(14)
C16 C11 C12 C13 0.3(3)
P1 C11 C12 C13 -179.23(15)
C11 C12 C13 C14 -0.4(3)
C12 C13 C14 C15 0.1(3)
C13 C14 C15 C16 0.1(3)
C14 C15 C16 C11 -0.2(3)
C12 C11 C16 C15 0.0(2)
P1 C11 C16 C15 179.54(14)
C11 P1 C21 C22 83.49(14)
C1 P1 C21 C22 -173.76(14)
Co1 P1 C21 C22 -57.10(15)
C11 P1 C21 C26 -98.40(15)
C1 P1 C21 C26 4.35(16)
Co1 P1 C21 C26 121.02(14)
C26 C21 C22 C23 0.2(3)
P1 C21 C22 C23 178.41(17)
C21 C22 C23 C24 -0.3(3)
C22 C23 C24 C25 0.3(4)
C23 C24 C25 C26 0.0(4)
C24 C25 C26 C21 -0.2(3)
C22 C21 C26 C25 0.1(3)
P1 C21 C26 C25 -178.01(16)
